data_4305844
loop_
_publ_author_name
'Andreas Franken'
'Bruce E. Hodson'
'Thomas D. McGrath'
'F. Gordon A. Stone'

_publ_contact_author_address
; Department of Chemistry and Biochemistry
  Baylor University
  PO Box 97348
  Waco
  TX, 76798-7348
  USA
;
_publ_contact_author_email Gordon_Stone@baylor.edu
_publ_contact_author_fax '+1 254 710 2403'
_publ_contact_author_name 'Prof. F. Gordon A. Stone'
_publ_contact_author_phone '+1 254 710 4427'
_publ_section_title
;
Formation of Intramolecular Rings in Ferramonocarbollide Complexes
;
_journal_name_full 'Inorganic Chemistry'
_journal_page_first 8788
_journal_page_last 8797
_journal_paper_doi 10.1021/ic800780w
_journal_volume 47
_journal_year 2008
_chemical_formula_sum 'C22 H35 B8 Cl Fe O2 P2'
_chemical_formula_weight 571.22
_chemical_name_systematic
; 
 ? 
;
_space_group_IT_number 14
_symmetry_cell_setting monoclinic
_symmetry_space_group_name_Hall '-P 2yn'
_symmetry_space_group_name_H-M 'P 1 21/n 1'
_atom_sites_solution_hydrogens geom
_atom_sites_solution_primary direct
_atom_sites_solution_secondary difmap
_audit_creation_method SHELXL-97
_cell_angle_alpha 90.00
_cell_angle_beta 103.582(6)
_cell_angle_gamma 90.00
_cell_formula_units_Z 4
_cell_length_a 14.614(2)
_cell_length_b 11.3593(11)
_cell_length_c 17.131(2)
_cell_measurement_reflns_used 7600
_cell_measurement_temperature 110(2)
_cell_measurement_theta_max 28.10
_cell_measurement_theta_min 2.44
_cell_volume 2764.3(6)
_computing_cell_refinement 'Bruker APEX2 (Bruker, 2003)'
_computing_data_collection 'Bruker APEX2 (Bruker, 2003)'
_computing_data_reduction 'Bruker APEX2 (Bruker, 2003)'
_computing_molecular_graphics 'Bruker SHELXTL (Bruker, 2001)'
_computing_publication_material 'Bruker SHELXTL (Bruker, 2001)'
_computing_structure_refinement 'Bruker SHELXTL (Bruker, 2001)'
_computing_structure_solution 'Bruker SHELXTL (Bruker, 2001)'
_diffrn_ambient_temperature 110(2)
_diffrn_measured_fraction_theta_full 0.997
_diffrn_measured_fraction_theta_max 0.996
_diffrn_measurement_device_type 'Bruker-Nonius X8 APEX CCD area detector'
_diffrn_measurement_method 'phi and omega scans'
_diffrn_radiation_monochromator graphite
_diffrn_radiation_source 'fine-focus sealed tube'
_diffrn_radiation_type MoK\a
_diffrn_radiation_wavelength 0.71070
_diffrn_reflns_av_R_equivalents 0.0484
_diffrn_reflns_av_sigmaI/netI 0.0313
_diffrn_reflns_limit_h_max 19
_diffrn_reflns_limit_h_min -19
_diffrn_reflns_limit_k_max 14
_diffrn_reflns_limit_k_min -15
_diffrn_reflns_limit_l_max 22
_diffrn_reflns_limit_l_min -22
_diffrn_reflns_number 42854
_diffrn_reflns_theta_full 25.00
_diffrn_reflns_theta_max 28.15
_diffrn_reflns_theta_min 3.59
_exptl_absorpt_coefficient_mu 0.779
_exptl_absorpt_correction_T_max 0.9042
_exptl_absorpt_correction_T_min 0.8250
_exptl_absorpt_correction_type multi-scan
_exptl_absorpt_process_details 'SADABS (Bruker, 2003)'
_exptl_crystal_colour yellow
_exptl_crystal_density_diffrn 1.373
_exptl_crystal_density_method 'not measured'
_exptl_crystal_description block
_exptl_crystal_F_000 1184
_exptl_crystal_size_max 0.26
_exptl_crystal_size_mid 0.16
_exptl_crystal_size_min 0.13
_refine_diff_density_max 0.515
_refine_diff_density_min -0.298
_refine_diff_density_rms 0.065
_refine_ls_extinction_method none
_refine_ls_goodness_of_fit_ref 1.049
_refine_ls_hydrogen_treatment constr
_refine_ls_matrix_type full
_refine_ls_number_parameters 328
_refine_ls_number_reflns 6750
_refine_ls_number_restraints 0
_refine_ls_restrained_S_all 1.049
_refine_ls_R_factor_all 0.0403
_refine_ls_R_factor_gt 0.0321
_refine_ls_shift/su_max 0.001
_refine_ls_shift/su_mean 0.000
_refine_ls_structure_factor_coef Fsqd
_refine_ls_weighting_details 'calc w=1/[\s^2^(Fo^2^)+(0.0424P)^2^+1.2739P] where P=(Fo^2^+2Fc^2^)/3'
_refine_ls_weighting_scheme calc
_refine_ls_wR_factor_gt 0.0806
_refine_ls_wR_factor_ref 0.0861
_reflns_number_gt 5799
_reflns_number_total 6750
_reflns_threshold_expression >2sigma(I)
_cod_data_source_file ic800780w_si_001_1.cif
_cod_data_source_block 9
_cod_database_code 4305844

loop_
_symmetry_equiv_pos_as_xyz
'x, y, z'
'-x+1/2, y+1/2, -z+1/2'
'-x, -y, -z'
'x-1/2, -y-1/2, z-1/2'

loop_
_atom_site_label
_atom_site_type_symbol
_atom_site_fract_x
_atom_site_fract_y
_atom_site_fract_z
_atom_site_U_iso_or_equiv
_atom_site_adp_type
_atom_site_occupancy
_atom_site_symmetry_multiplicity
_atom_site_calc_flag
_atom_site_refinement_flags
_atom_site_disorder_assembly
_atom_site_disorder_group
Cl1 Cl 0.56494(3) 0.87755(4) 0.05100(3) 0.02859(11) Uani 1 1 d . . .
P1 P 0.53631(3) 0.27737(4) 0.28049(2) 0.01756(9) Uani 1 1 d . . .
C1 C 0.25046(12) 0.47373(15) 0.18758(11) 0.0241(3) Uani 1 1 d . . .
H1 H 0.1862 0.4743 0.2126 0.029 Uiso 1 1 calc R . .
P2 P 0.44574(3) 0.73958(3) 0.13970(2) 0.01571(9) Uani 1 1 d . . .
C2 C 0.52643(12) 0.73517(14) 0.07299(10) 0.0206(3) Uani 1 1 d . . .
H2A H 0.5820 0.6871 0.0983 0.025 Uiso 1 1 calc R . .
H2B H 0.4947 0.6962 0.0221 0.025 Uiso 1 1 calc R . .
B2 B 0.33181(13) 0.37625(17) 0.20978(11) 0.0207(4) Uani 1 1 d . . .
H2 H 0.3273 0.2998 0.2500 0.025 Uiso 1 1 calc R . .
B3 B 0.26242(14) 0.40586(18) 0.10864(12) 0.0251(4) Uani 1 1 d . . .
H3 H 0.2045 0.3524 0.0704 0.030 Uiso 1 1 calc R . .
B4 B 0.27253(13) 0.56488(18) 0.12383(12) 0.0234(4) Uani 1 1 d . . .
H4 H 0.2228 0.6373 0.0975 0.028 Uiso 1 1 calc R . .
B5 B 0.34458(13) 0.54553(16) 0.22718(11) 0.0189(3) Uani 1 1 d . . .
H5 H 0.3504 0.6037 0.2809 0.023 Uiso 1 1 calc R . .
Fe6 Fe 0.475067(15) 0.448756(19) 0.230524(13) 0.01464(7) Uani 1 1 d . . .
B7 B 0.38297(14) 0.35903(17) 0.12371(12) 0.0237(4) Uani 1 1 d . . .
H7 H 0.3977 0.2684 0.1041 0.028 Uiso 1 1 calc R . .
B8 B 0.33973(13) 0.49134(17) 0.06406(11) 0.0207(4) Uani 1 1 d . . .
H8 H 0.3223 0.5075 -0.0023 0.025 Uiso 1 1 calc R . .
B9 B 0.39821(12) 0.58393(16) 0.14766(10) 0.0172(3) Uani 1 1 d . . .
B10 B 0.45706(13) 0.47018(17) 0.10931(11) 0.0199(4) Uani 1 1 d . . .
H10 H 0.5185 0.4694 0.0807 0.024 Uiso 1 1 calc R . .
C11 C 0.47548(12) 0.19175(16) 0.34336(11) 0.0274(4) Uani 1 1 d . . .
H11A H 0.4136 0.1669 0.3102 0.033 Uiso 1 1 calc R . .
H11B H 0.5125 0.1197 0.3614 0.033 Uiso 1 1 calc R . .
C12 C 0.45993(14) 0.2565(2) 0.41668(12) 0.0392(5) Uani 1 1 d . . .
H12A H 0.5202 0.2867 0.4481 0.059 Uiso 1 1 calc R . .
H12B H 0.4330 0.2023 0.4498 0.059 Uiso 1 1 calc R . .
H12C H 0.4165 0.3223 0.3995 0.059 Uiso 1 1 calc R . .
C21 C 0.65413(11) 0.29915(15) 0.34533(10) 0.0217(3) Uani 1 1 d . . .
H21A H 0.6948 0.3324 0.3121 0.026 Uiso 1 1 calc R . .
H21B H 0.6493 0.3590 0.3862 0.026 Uiso 1 1 calc R . .
C22 C 0.70355(13) 0.19144(17) 0.38899(12) 0.0297(4) Uani 1 1 d . . .
H22A H 0.6632 0.1549 0.4205 0.045 Uiso 1 1 calc R . .
H22B H 0.7632 0.2155 0.4249 0.045 Uiso 1 1 calc R . .
H22C H 0.7160 0.1347 0.3496 0.045 Uiso 1 1 calc R . .
C31 C 0.55379(13) 0.16462(15) 0.20931(11) 0.0277(4) Uani 1 1 d . . .
H31A H 0.5790 0.0930 0.2398 0.033 Uiso 1 1 calc R . .
H31B H 0.4918 0.1442 0.1743 0.033 Uiso 1 1 calc R . .
C32 C 0.61966(14) 0.19934(18) 0.15647(12) 0.0341(4) Uani 1 1 d . . .
H32A H 0.5982 0.2735 0.1290 0.051 Uiso 1 1 calc R . .
H32B H 0.6197 0.1375 0.1166 0.051 Uiso 1 1 calc R . .
H32C H 0.6836 0.2093 0.1898 0.051 Uiso 1 1 calc R . .
C41 C 0.50933(11) 0.79578(13) 0.23575(9) 0.0175(3) Uani 1 1 d . . .
C42 C 0.60545(11) 0.82025(15) 0.25286(10) 0.0227(3) Uani 1 1 d . . .
H42 H 0.6402 0.8079 0.2132 0.027 Uiso 1 1 calc R . .
C43 C 0.65030(12) 0.86287(16) 0.32826(11) 0.0266(4) Uani 1 1 d . . .
H43 H 0.7157 0.8803 0.3398 0.032 Uiso 1 1 calc R . .
C44 C 0.60024(12) 0.88006(15) 0.38672(10) 0.0253(4) Uani 1 1 d . . .
H44 H 0.6313 0.9089 0.4382 0.030 Uiso 1 1 calc R . .
C45 C 0.50478(12) 0.85501(15) 0.36992(10) 0.0232(3) Uani 1 1 d . . .
H45 H 0.4704 0.8668 0.4100 0.028 Uiso 1 1 calc R . .
C46 C 0.45939(11) 0.81298(14) 0.29508(10) 0.0193(3) Uani 1 1 d . . .
H46 H 0.3940 0.7957 0.2840 0.023 Uiso 1 1 calc R . .
C51 C 0.35711(11) 0.84680(14) 0.09631(9) 0.0187(3) Uani 1 1 d . . .
C52 C 0.29346(12) 0.81802(16) 0.02486(10) 0.0246(3) Uani 1 1 d . . .
H52 H 0.2994 0.7455 -0.0011 0.030 Uiso 1 1 calc R . .
C53 C 0.22144(13) 0.89510(17) -0.00838(11) 0.0297(4) Uani 1 1 d . . .
H53 H 0.1780 0.8756 -0.0572 0.036 Uiso 1 1 calc R . .
C54 C 0.21289(13) 1.00094(17) 0.02974(11) 0.0279(4) Uani 1 1 d . . .
H54 H 0.1621 1.0525 0.0079 0.034 Uiso 1 1 calc R . .
C55 C 0.27748(13) 1.03183(15) 0.09902(11) 0.0248(4) Uani 1 1 d . . .
H55 H 0.2724 1.1055 0.1239 0.030 Uiso 1 1 calc R . .
C56 C 0.35012(12) 0.95485(14) 0.13249(10) 0.0205(3) Uani 1 1 d . . .
H56 H 0.3950 0.9762 0.1801 0.025 Uiso 1 1 calc R . .
O61 O 0.50233(10) 0.54421(12) 0.39229(8) 0.0335(3) Uani 1 1 d . . .
C61 C 0.48951(11) 0.50431(15) 0.32920(10) 0.0217(3) Uani 1 1 d . . .
O62 O 0.65832(9) 0.52872(12) 0.21449(8) 0.0311(3) Uani 1 1 d . . .
C62 C 0.58570(12) 0.49446(15) 0.21975(10) 0.0215(3) Uani 1 1 d . . .

loop_
_atom_site_aniso_label
_atom_site_aniso_U_11
_atom_site_aniso_U_22
_atom_site_aniso_U_33
_atom_site_aniso_U_23
_atom_site_aniso_U_13
_atom_site_aniso_U_12
Cl1 0.0331(2) 0.0201(2) 0.0375(2) 0.00701(17) 0.01816(19) -0.00019(16)
P1 0.0171(2) 0.0136(2) 0.0224(2) 0.00220(15) 0.00560(16) -0.00093(14)
C1 0.0192(8) 0.0242(9) 0.0286(9) 0.0021(7) 0.0053(7) -0.0025(6)
P2 0.01441(19) 0.01497(19) 0.01810(19) 0.00158(15) 0.00452(15) 0.00155(14)
C2 0.0230(8) 0.0164(8) 0.0252(8) 0.0034(6) 0.0116(7) 0.0007(6)
B2 0.0183(8) 0.0197(9) 0.0234(9) 0.0018(7) 0.0031(7) -0.0045(7)
B3 0.0206(9) 0.0276(10) 0.0250(9) -0.0003(8) 0.0012(7) -0.0068(8)
B4 0.0164(9) 0.0265(10) 0.0262(9) -0.0006(8) 0.0025(7) -0.0012(7)
B5 0.0173(8) 0.0188(9) 0.0216(8) 0.0015(7) 0.0067(7) -0.0009(7)
Fe6 0.01349(11) 0.01263(12) 0.01779(12) 0.00019(8) 0.00366(8) -0.00108(8)
B7 0.0235(9) 0.0200(9) 0.0271(9) -0.0035(7) 0.0052(8) -0.0035(7)
B8 0.0220(9) 0.0198(9) 0.0189(8) -0.0009(7) 0.0018(7) -0.0021(7)
B9 0.0162(8) 0.0168(8) 0.0186(8) 0.0009(7) 0.0041(6) 0.0006(6)
B10 0.0198(9) 0.0204(9) 0.0195(8) -0.0006(7) 0.0049(7) 0.0006(7)
C11 0.0190(8) 0.0259(9) 0.0367(10) 0.0151(8) 0.0054(7) -0.0020(7)
C12 0.0287(10) 0.0611(14) 0.0295(10) 0.0126(9) 0.0103(8) -0.0102(9)
C21 0.0174(7) 0.0204(8) 0.0266(8) 0.0035(7) 0.0039(6) 0.0007(6)
C22 0.0229(9) 0.0283(10) 0.0366(10) 0.0099(8) 0.0044(7) 0.0046(7)
C31 0.0322(9) 0.0156(8) 0.0342(9) -0.0049(7) 0.0057(8) 0.0021(7)
C32 0.0390(11) 0.0312(10) 0.0346(10) -0.0077(8) 0.0135(9) 0.0071(8)
C41 0.0177(7) 0.0129(7) 0.0209(7) 0.0018(6) 0.0023(6) 0.0008(6)
C42 0.0178(8) 0.0217(8) 0.0284(9) 0.0022(7) 0.0053(7) 0.0017(6)
C43 0.0179(8) 0.0240(9) 0.0341(9) 0.0014(7) -0.0015(7) -0.0005(7)
C44 0.0282(9) 0.0176(8) 0.0256(8) 0.0008(7) -0.0026(7) 0.0002(7)
C45 0.0280(9) 0.0184(8) 0.0233(8) 0.0002(6) 0.0065(7) 0.0014(7)
C46 0.0184(7) 0.0154(7) 0.0235(8) 0.0009(6) 0.0038(6) 0.0004(6)
C51 0.0174(7) 0.0188(8) 0.0211(7) 0.0050(6) 0.0067(6) 0.0035(6)
C52 0.0270(9) 0.0231(9) 0.0224(8) 0.0009(7) 0.0032(7) 0.0030(7)
C53 0.0270(9) 0.0340(10) 0.0248(9) 0.0056(7) -0.0007(7) 0.0054(8)
C54 0.0254(9) 0.0289(10) 0.0302(9) 0.0119(7) 0.0080(7) 0.0111(7)
C55 0.0297(9) 0.0173(8) 0.0308(9) 0.0067(7) 0.0139(7) 0.0054(7)
C56 0.0210(8) 0.0176(8) 0.0237(8) 0.0040(6) 0.0067(6) 0.0004(6)
O61 0.0333(7) 0.0382(8) 0.0244(7) -0.0097(6) -0.0024(5) 0.0065(6)
C61 0.0179(8) 0.0204(8) 0.0252(8) -0.0003(7) 0.0016(6) 0.0025(6)
O62 0.0185(6) 0.0328(7) 0.0424(8) 0.0115(6) 0.0077(5) -0.0029(5)
C62 0.0200(8) 0.0174(8) 0.0265(8) 0.0057(6) 0.0040(6) 0.0022(6)

loop_
_atom_type_symbol
_atom_type_description
_atom_type_scat_dispersion_real
_atom_type_scat_dispersion_imag
_atom_type_scat_source
C C 0.0033 0.0016 'International Tables Vol C Tables 4.2.6.8 and 6.1.1.4'
H H 0.0000 0.0000 'International Tables Vol C Tables 4.2.6.8 and 6.1.1.4'
B B 0.0013 0.0007 'International Tables Vol C Tables 4.2.6.8 and 6.1.1.4'
O O 0.0106 0.0060 'International Tables Vol C Tables 4.2.6.8 and 6.1.1.4'
P P 0.1023 0.0942 'International Tables Vol C Tables 4.2.6.8 and 6.1.1.4'
Fe Fe 0.3463 0.8444 'International Tables Vol C Tables 4.2.6.8 and 6.1.1.4'
Cl Cl 0.1484 0.1585 'International Tables Vol C Tables 4.2.6.8 and 6.1.1.4'

loop_
_geom_angle_atom_site_label_1
_geom_angle_atom_site_label_2
_geom_angle_atom_site_label_3
_geom_angle
_geom_angle_site_symmetry_1
_geom_angle_site_symmetry_3
_geom_angle_publ_flag
C31 P1 C11 100.59(9) . . ?
C31 P1 C21 103.91(8) . . ?
C11 P1 C21 103.43(8) . . ?
C31 P1 Fe6 117.55(6) . . ?
C11 P1 Fe6 118.94(6) . . ?
C21 P1 Fe6 110.50(6) . . ?
B4 C1 B3 69.75(12) . . ?
B4 C1 B2 110.70(14) . . ?
B3 C1 B2 69.27(12) . . ?
B4 C1 B5 70.62(12) . . ?
B3 C1 B5 110.41(14) . . ?
B2 C1 B5 74.74(12) . . ?
B4 C1 H1 125.6 . . ?
B3 C1 H1 126.4 . . ?
B2 C1 H1 123.7 . . ?
B5 C1 H1 123.2 . . ?
C41 P2 C51 107.61(7) . . ?
C41 P2 C2 108.08(8) . . ?
C51 P2 C2 105.50(7) . . ?
C41 P2 B9 112.27(7) . . ?
C51 P2 B9 114.49(8) . . ?
C2 P2 B9 108.52(8) . . ?
Cl1 C2 P2 112.96(9) . . ?
Cl1 C2 H2A 109.0 . . ?
P2 C2 H2A 109.0 . . ?
Cl1 C2 H2B 109.0 . . ?
P2 C2 H2B 109.0 . . ?
H2A C2 H2B 107.8 . . ?
C1 B2 B7 107.81(14) . . ?
C1 B2 B3 55.30(11) . . ?
B7 B2 B3 59.35(11) . . ?
C1 B2 B5 52.68(10) . . ?
B7 B2 B5 100.83(12) . . ?
B3 B2 B5 88.58(12) . . ?
C1 B2 Fe6 113.84(11) . . ?
B7 B2 Fe6 67.25(8) . . ?
B3 B2 Fe6 112.37(11) . . ?
B5 B2 Fe6 63.41(7) . . ?
C1 B2 H2 122.3 . . ?
B7 B2 H2 120.7 . . ?
B3 B2 H2 128.9 . . ?
B5 B2 H2 133.5 . . ?
Fe6 B2 H2 112.5 . . ?
C1 B3 B8 107.70(14) . . ?
C1 B3 B7 108.57(14) . . ?
B8 B3 B7 61.78(11) . . ?
C1 B3 B2 55.43(11) . . ?
B8 B3 B2 103.87(13) . . ?
B7 B3 B2 60.10(11) . . ?
C1 B3 B4 54.88(11) . . ?
B8 B3 B4 59.10(11) . . ?
B7 B3 B4 103.19(13) . . ?
B2 B3 B4 92.23(12) . . ?
C1 B3 H3 122.5 . . ?
B8 B3 H3 120.7 . . ?
B7 B3 H3 120.2 . . ?
B2 B3 H3 129.2 . . ?
B4 B3 H3 130.1 . . ?
C1 B4 B8 108.46(14) . . ?
C1 B4 B9 106.45(14) . . ?
B8 B4 B9 61.07(10) . . ?
C1 B4 B3 55.37(11) . . ?
B8 B4 B3 59.47(11) . . ?
B9 B4 B3 101.27(13) . . ?
C1 B4 B5 55.05(10) . . ?
B8 B4 B5 103.15(13) . . ?
B9 B4 B5 58.34(10) . . ?
B3 B4 B5 91.58(12) . . ?
C1 B4 H4 122.5 . . ?
B8 B4 H4 120.3 . . ?
B9 B4 H4 122.3 . . ?
B3 B4 H4 130.3 . . ?
B5 B4 H4 130.0 . . ?
C1 B5 B9 106.78(13) . . ?
C1 B5 B4 54.34(10) . . ?
B9 B5 B4 59.42(10) . . ?
C1 B5 B2 52.58(10) . . ?
B9 B5 B2 99.70(12) . . ?
B4 B5 B2 87.61(12) . . ?
C1 B5 Fe6 114.22(11) . . ?
B9 B5 Fe6 66.76(8) . . ?
B4 B5 Fe6 112.42(11) . . ?
B2 B5 Fe6 63.90(8) . . ?
C1 B5 H5 122.6 . . ?
B9 B5 H5 121.5 . . ?
B4 B5 H5 129.3 . . ?
B2 B5 H5 134.0 . . ?
Fe6 B5 H5 112.1 . . ?
C62 Fe6 C61 95.11(8) . . ?
C62 Fe6 B10 76.07(8) . . ?
C61 Fe6 B10 152.28(8) . . ?
C62 Fe6 B5 132.00(7) . . ?
C61 Fe6 B5 75.75(7) . . ?
B10 Fe6 B5 90.58(7) . . ?
C62 Fe6 B2 164.29(8) . . ?
C61 Fe6 B2 100.56(7) . . ?
B10 Fe6 B2 89.42(7) . . ?
B5 Fe6 B2 52.69(7) . . ?
C62 Fe6 B9 93.96(7) . . ?
C61 Fe6 B9 107.12(7) . . ?
B10 Fe6 B9 48.74(7) . . ?
B5 Fe6 B9 47.66(6) . . ?
B2 Fe6 B9 80.53(7) . . ?
C62 Fe6 P1 90.12(5) . . ?
C61 Fe6 P1 89.86(6) . . ?
B10 Fe6 P1 115.99(5) . . ?
B5 Fe6 P1 135.83(5) . . ?
B2 Fe6 P1 90.92(5) . . ?
B9 Fe6 P1 162.07(5) . . ?
C62 Fe6 B7 116.16(8) . . ?
C61 Fe6 B7 148.69(7) . . ?
B10 Fe6 B7 46.93(7) . . ?
B5 Fe6 B7 81.66(7) . . ?
B2 Fe6 B7 48.15(7) . . ?
B9 Fe6 B7 71.03(7) . . ?
P1 Fe6 B7 91.51(5) . . ?
B10 B7 B3 113.00(14) . . ?
B10 B7 B2 115.56(13) . . ?
B3 B7 B2 60.54(11) . . ?
B10 B7 B8 57.79(10) . . ?
B3 B7 B8 58.87(11) . . ?
B2 B7 B8 102.10(13) . . ?
B10 B7 Fe6 60.41(8) . . ?
B3 B7 Fe6 111.21(11) . . ?
B2 B7 Fe6 64.60(8) . . ?
B8 B7 Fe6 98.25(10) . . ?
B10 B7 H7 117.4 . . ?
B3 B7 H7 118.7 . . ?
B2 B7 H7 119.3 . . ?
B8 B7 H7 130.4 . . ?
Fe6 B7 H7 122.8 . . ?
B10 B8 B4 115.50(13) . . ?
B10 B8 B3 113.14(13) . . ?
B4 B8 B3 61.43(11) . . ?
B10 B8 B9 59.56(10) . . ?
B4 B8 B9 59.86(10) . . ?
B3 B8 B9 101.79(12) . . ?
B10 B8 B7 57.46(10) . . ?
B4 B8 B7 103.11(13) . . ?
B3 B8 B7 59.34(11) . . ?
B9 B8 B7 89.91(11) . . ?
B10 B8 H8 116.4 . . ?
B4 B8 H8 118.8 . . ?
B3 B8 H8 120.4 . . ?
B9 B8 H8 131.0 . . ?
B7 B8 H8 131.5 . . ?
B10 B9 B5 116.57(13) . . ?
B10 B9 B4 112.89(13) . . ?
B5 B9 B4 62.23(10) . . ?
B10 B9 B8 57.53(10) . . ?
B5 B9 B8 104.55(12) . . ?
B4 B9 B8 59.08(10) . . ?
B10 B9 P2 115.66(11) . . ?
B5 B9 P2 120.88(11) . . ?
B4 B9 P2 117.57(11) . . ?
B8 B9 P2 126.03(11) . . ?
B10 B9 Fe6 60.74(8) . . ?
B5 B9 Fe6 65.57(8) . . ?
B4 B9 Fe6 113.58(11) . . ?
B8 B9 Fe6 100.24(10) . . ?
P2 B9 Fe6 123.27(9) . . ?
B7 B10 B8 64.75(11) . . ?
B7 B10 B9 96.08(13) . . ?
B8 B10 B9 62.92(11) . . ?
B7 B10 Fe6 72.66(9) . . ?
B8 B10 Fe6 110.50(11) . . ?
B9 B10 Fe6 70.52(9) . . ?
B7 B10 H10 130.9 . . ?
B8 B10 H10 128.3 . . ?
B9 B10 H10 132.9 . . ?
Fe6 B10 H10 121.2 . . ?
C12 C11 P1 114.68(13) . . ?
C12 C11 H11A 108.6 . . ?
P1 C11 H11A 108.6 . . ?
C12 C11 H11B 108.6 . . ?
P1 C11 H11B 108.6 . . ?
H11A C11 H11B 107.6 . . ?
C11 C12 H12A 109.5 . . ?
C11 C12 H12B 109.5 . . ?
H12A C12 H12B 109.5 . . ?
C11 C12 H12C 109.5 . . ?
H12A C12 H12C 109.5 . . ?
H12B C12 H12C 109.5 . . ?
C22 C21 P1 117.27(12) . . ?
C22 C21 H21A 108.0 . . ?
P1 C21 H21A 108.0 . . ?
C22 C21 H21B 108.0 . . ?
P1 C21 H21B 108.0 . . ?
H21A C21 H21B 107.2 . . ?
C21 C22 H22A 109.5 . . ?
C21 C22 H22B 109.5 . . ?
H22A C22 H22B 109.5 . . ?
C21 C22 H22C 109.5 . . ?
H22A C22 H22C 109.5 . . ?
H22B C22 H22C 109.5 . . ?
C32 C31 P1 115.02(13) . . ?
C32 C31 H31A 108.5 . . ?
P1 C31 H31A 108.5 . . ?
C32 C31 H31B 108.5 . . ?
P1 C31 H31B 108.5 . . ?
H31A C31 H31B 107.5 . . ?
C31 C32 H32A 109.5 . . ?
C31 C32 H32B 109.5 . . ?
H32A C32 H32B 109.5 . . ?
C31 C32 H32C 109.5 . . ?
H32A C32 H32C 109.5 . . ?
H32B C32 H32C 109.5 . . ?
C42 C41 C46 119.46(15) . . ?
C42 C41 P2 122.66(12) . . ?
C46 C41 P2 117.86(12) . . ?
C43 C42 C41 119.77(16) . . ?
C43 C42 H42 120.1 . . ?
C41 C42 H42 120.1 . . ?
C44 C43 C42 120.44(16) . . ?
C44 C43 H43 119.8 . . ?
C42 C43 H43 119.8 . . ?
C43 C44 C45 119.82(16) . . ?
C43 C44 H44 120.1 . . ?
C45 C44 H44 120.1 . . ?
C46 C45 C44 120.25(16) . . ?
C46 C45 H45 119.9 . . ?
C44 C45 H45 119.9 . . ?
C45 C46 C41 120.26(15) . . ?
C45 C46 H46 119.9 . . ?
C41 C46 H46 119.9 . . ?
C56 C51 C52 119.74(15) . . ?
C56 C51 P2 122.20(13) . . ?
C52 C51 P2 118.06(13) . . ?
C53 C52 C51 119.99(16) . . ?
C53 C52 H52 120.0 . . ?
C51 C52 H52 120.0 . . ?
C52 C53 C54 119.87(17) . . ?
C52 C53 H53 120.1 . . ?
C54 C53 H53 120.1 . . ?
C55 C54 C53 120.47(16) . . ?
C55 C54 H54 119.8 . . ?
C53 C54 H54 119.8 . . ?
C54 C55 C56 119.83(16) . . ?
C54 C55 H55 120.1 . . ?
C56 C55 H55 120.1 . . ?
C51 C56 C55 120.02(16) . . ?
C51 C56 H56 120.0 . . ?
C55 C56 H56 120.0 . . ?
O61 C61 Fe6 176.44(16) . . ?
O62 C62 Fe6 177.15(16) . . ?

loop_
_geom_bond_atom_site_label_1
_geom_bond_atom_site_label_2
_geom_bond_distance
_geom_bond_site_symmetry_2
_geom_bond_publ_flag
Cl1 C2 1.7816(16) . ?
P1 C31 1.8272(18) . ?
P1 C11 1.8290(17) . ?
P1 C21 1.8334(17) . ?
P1 Fe6 2.2281(5) . ?
C1 B4 1.592(3) . ?
C1 B3 1.601(3) . ?
C1 B2 1.604(3) . ?
C1 B5 1.606(2) . ?
C1 H1 1.1200 . ?
P2 C41 1.8058(16) . ?
P2 C51 1.8059(16) . ?
P2 C2 1.8253(16) . ?
P2 B9 1.9162(19) . ?
C2 H2A 0.9900 . ?
C2 H2B 0.9900 . ?
B2 B7 1.814(3) . ?
B2 B3 1.822(3) . ?
B2 B5 1.948(3) . ?
B2 Fe6 2.1995(18) . ?
B2 H2 1.1200 . ?
B3 B8 1.791(3) . ?
B3 B7 1.800(3) . ?
B3 B4 1.826(3) . ?
B3 H3 1.1200 . ?
B4 B8 1.784(3) . ?
B4 B9 1.798(3) . ?
B4 B5 1.848(3) . ?
B4 H4 1.1200 . ?
B5 B9 1.778(2) . ?
B5 Fe6 2.1902(18) . ?
B5 H5 1.1200 . ?
Fe6 C62 1.7486(17) . ?
Fe6 C61 1.7700(17) . ?
Fe6 B10 2.0455(18) . ?
Fe6 B9 2.2103(18) . ?
Fe6 B7 2.2454(19) . ?
B7 B10 1.718(3) . ?
B7 B8 1.844(3) . ?
B7 H7 1.1200 . ?
B8 B10 1.725(3) . ?
B8 B9 1.820(3) . ?
B8 H8 1.1200 . ?
B9 B10 1.763(3) . ?
B10 H10 1.1200 . ?
C11 C12 1.518(3) . ?
C11 H11A 0.9900 . ?
C11 H11B 0.9900 . ?
C12 H12A 0.9800 . ?
C12 H12B 0.9800 . ?
C12 H12C 0.9800 . ?
C21 C22 1.525(2) . ?
C21 H21A 0.9900 . ?
C21 H21B 0.9900 . ?
C22 H22A 0.9800 . ?
C22 H22B 0.9800 . ?
C22 H22C 0.9800 . ?
C31 C32 1.520(3) . ?
C31 H31A 0.9900 . ?
C31 H31B 0.9900 . ?
C32 H32A 0.9800 . ?
C32 H32B 0.9800 . ?
C32 H32C 0.9800 . ?
C41 C42 1.394(2) . ?
C41 C46 1.397(2) . ?
C42 C43 1.391(2) . ?
C42 H42 0.9500 . ?
C43 C44 1.386(3) . ?
C43 H43 0.9500 . ?
C44 C45 1.386(2) . ?
C44 H44 0.9500 . ?
C45 C46 1.383(2) . ?
C45 H45 0.9500 . ?
C46 H46 0.9500 . ?
C51 C56 1.390(2) . ?
C51 C52 1.391(2) . ?
C52 C53 1.385(2) . ?
C52 H52 0.9500 . ?
C53 C54 1.388(3) . ?
C53 H53 0.9500 . ?
C54 C55 1.377(3) . ?
C54 H54 0.9500 . ?
C55 C56 1.391(2) . ?
C55 H55 0.9500 . ?
C56 H56 0.9500 . ?
O61 C61 1.146(2) . ?
O62 C62 1.154(2) . ?
